data_4028131
loop_
_publ_author_name
'Caterina Viglianisi'
'Lucia Becucci'
'Cristina Faggi'
'Sara Piantini'
'Piero Procacci'
'Stefano Menichetti'

_publ_contact_author_address
;Dipartimento Chimica "U. Schiff"
Universit\`a Firenze
Via della Lastruccia 13
50019  Sesto Fiorentino
Firenze
;
_publ_contact_author_email cristina.@unifi.it
_publ_contact_author_name 'Dr. Cristina Faggi'
_publ_section_title
;
 Regioselective Electrophilic Access to Naphtho[1,2-b:8,7-b']- and
 -[1,2-b:5,6-b']dithiophenes
;
_journal_name_full 'Journal of Organic Chemistry'
_journal_page_first 3496
_journal_page_last 3502
_journal_paper_doi 10.1021/jo400205j
_journal_volume 78
_journal_year 2013
_chemical_formula_moiety 'C36 H36 O2 S2'
_chemical_formula_sum 'C36 H36 O2 S2'
_chemical_formula_weight 564.77
_chemical_name_systematic
;
2,7-dibutyl-1,6-bis(4-methoxyphenyl)naphtho[1,2-b:5,6-b']dithiophene
;
_space_group_IT_number 2
_symmetry_cell_setting triclinic
_symmetry_space_group_name_Hall '-P 1'
_symmetry_space_group_name_H-M 'P -1'
_atom_sites_solution_hydrogens geom
_atom_sites_solution_primary direct
_atom_sites_solution_secondary difmap
_audit_creation_date
;
'Thu Nov 15 18:19:58 2012'
;
_audit_creation_method
;
CrysAlisPro, Oxford Diffraction Ltd.,
Version 1.171.34.44 (release 25-10-2010 CrysAlis171 .NET)
(compiled Oct 25 2010,18:11:34)
;
_cell_angle_alpha 98.344(3)
_cell_angle_beta 90.870(3)
_cell_angle_gamma 91.061(3)
_cell_formula_units_Z 4
_cell_length_a 10.6890(10)
_cell_length_b 14.4040(10)
_cell_length_c 19.0760(10)
_cell_measurement_reflns_used 9366
_cell_measurement_temperature 120(2)
_cell_measurement_theta_max 70.5335
_cell_measurement_theta_min 4.1339
_cell_volume 2905.0(4)
_computing_cell_refinement
;
CrysAlisPro, Oxford Diffraction Ltd.,
Version 1.171.34.44 (release 25-10-2010 CrysAlis171 .NET)
(compiled Oct 25 2010,18:11:34)
;
_computing_data_collection
;
CrysAlisPro, Oxford Diffraction Ltd.,
Version 1.171.34.44 (release 25-10-2010 CrysAlis171 .NET)
(compiled Oct 25 2010,18:11:34)
;
_computing_data_reduction
;
CrysAlisPro, Oxford Diffraction Ltd.,
Version 1.171.34.44 (release 25-10-2010 CrysAlis171 .NET)
(compiled Oct 25 2010,18:11:34)
;
_computing_molecular_graphics Ortep3
_computing_publication_material Ciftab
_computing_structure_refinement 'SHELXL-97 (Sheldrick, 1997)'
_computing_structure_solution 'SIR2004 J.Appl.Cryst.38,381-388'
_diffrn_ambient_temperature 120(2)
_diffrn_detector_area_resol_mean 8.1241
_diffrn_measured_fraction_theta_full 0.953
_diffrn_measured_fraction_theta_max 0.953
_diffrn_measurement_details
;
  1 omega  -45.00   12.00   1.0000    2.0000
omega____ theta____ kappa____ phi______ frames
    -      -46.2824   37.0000 -120.0000 57

  2 omega -121.00   20.00   1.0000    2.0000
omega____ theta____ kappa____ phi______ frames
    -      -46.2824    0.0000 -150.0000 141

  3 omega  -98.00  -34.00   1.0000    2.0000
omega____ theta____ kappa____ phi______ frames
    -      -46.2824  125.0000   30.0000 64

  4 omega   47.00   74.00   1.0000    2.0000
omega____ theta____ kappa____ phi______ frames
    -       46.2824   37.0000  -90.0000 27

  5 omega -104.00  -20.00   1.0000    2.0000
omega____ theta____ kappa____ phi______ frames
    -      -90.0000  125.0000  -60.0000 84

  6 omega -120.00  -28.00   1.0000    2.0000
omega____ theta____ kappa____ phi______ frames
    -      -90.0000  125.0000 -120.0000 92

  7 omega  -96.00  -19.00   1.0000    2.0000
omega____ theta____ kappa____ phi______ frames
    -      -90.0000  125.0000    0.0000 77

  8 omega -114.00  -78.00   1.0000    2.0000
omega____ theta____ kappa____ phi______ frames
    -      -90.0000  125.0000   60.0000 36

  9 omega   84.00  174.00   1.0000    2.0000
omega____ theta____ kappa____ phi______ frames
    -       96.6919   15.0000  150.0000 90

 10 omega   83.00  160.00   1.0000    2.0000
omega____ theta____ kappa____ phi______ frames
    -       96.6919  125.0000 -150.0000 77

 11 omega   83.00  165.00   1.0000    2.0000
omega____ theta____ kappa____ phi______ frames
    -       96.6919   77.0000    0.0000 82

 12 omega   30.00   60.00   1.0000    2.0000
omega____ theta____ kappa____ phi______ frames
    -       96.6919  -45.0000  150.0000 30

 13 omega   30.00   59.00   1.0000    2.0000
omega____ theta____ kappa____ phi______ frames
    -       96.6919  -45.0000  120.0000 29

 14 omega   40.00   70.00   1.0000    2.0000
omega____ theta____ kappa____ phi______ frames
    -       96.6919  -45.0000  -90.0000 30

 15 omega   26.00  127.00   1.0000    2.0000
omega____ theta____ kappa____ phi______ frames
    -       96.6919  -77.0000  120.0000 101

 16 omega   28.00   67.00   1.0000    2.0000
omega____ theta____ kappa____ phi______ frames
    -       96.6919  -45.0000 -150.0000 39

;
_diffrn_measurement_device_type 'Xcalibur, Onyx'
_diffrn_measurement_method '\w scans'
_diffrn_radiation_monochromator graphite
_diffrn_radiation_source 'Enhance (Cu) x-ray Source'
_diffrn_radiation_type CuK\a
_diffrn_radiation_wavelength 1.54178
_diffrn_reflns_av_R_equivalents 0.0437
_diffrn_reflns_av_sigmaI/netI 0.0530
_diffrn_reflns_limit_h_max 12
_diffrn_reflns_limit_h_min -12
_diffrn_reflns_limit_k_max 17
_diffrn_reflns_limit_k_min -17
_diffrn_reflns_limit_l_max 23
_diffrn_reflns_limit_l_min -21
_diffrn_reflns_number 23272
_diffrn_reflns_theta_full 70.66
_diffrn_reflns_theta_max 70.66
_diffrn_reflns_theta_min 4.14
_diffrn_standards_decay_% 50
_diffrn_standards_interval_count 200
_diffrn_standards_number 3
_exptl_absorpt_coefficient_mu 1.901
_exptl_absorpt_correction_T_max 0.9446
_exptl_absorpt_correction_T_min 0.8838
_exptl_absorpt_correction_type multi-scan
_exptl_absorpt_process_details
;
CrysAlisPro, Oxford Diffraction Ltd.,
Version 1.171.34.44 (release 25-10-2010 CrysAlis171 .NET)
(compiled Oct 25 2010,18:11:34)
empirical absorption correction using spherical harmonics,
 implemented in SCALE3 ABSPACK scaling algorithm.
;
_exptl_crystal_colour white
_exptl_crystal_density_diffrn 1.291
_exptl_crystal_description needle
_exptl_crystal_F_000 1200
_exptl_crystal_size_max 0.08
_exptl_crystal_size_mid 0.05
_exptl_crystal_size_min 0.03
_refine_diff_density_max 1.363
_refine_diff_density_min -0.527
_refine_diff_density_rms 0.061
_refine_ls_extinction_method none
_refine_ls_goodness_of_fit_ref 1.009
_refine_ls_hydrogen_treatment mixed
_refine_ls_matrix_type full
_refine_ls_number_parameters 721
_refine_ls_number_reflns 10632
_refine_ls_number_restraints 0
_refine_ls_restrained_S_all 1.009
_refine_ls_R_factor_all 0.0757
_refine_ls_R_factor_gt 0.0505
_refine_ls_shift/su_max 0.007
_refine_ls_shift/su_mean 0.000
_refine_ls_structure_factor_coef Fsqd
_refine_ls_weighting_details 'calc w=1/[\s^2^(Fo^2^)+(0.0593P)^2^+2.6063P] where P=(Fo^2^+2Fc^2^)/3'
_refine_ls_weighting_scheme calc
_refine_ls_wR_factor_gt 0.1198
_refine_ls_wR_factor_ref 0.1360
_reflns_number_gt 7904
_reflns_number_total 10632
_reflns_threshold_expression >2sigma(I)
_cod_data_source_file jo400205j_si_005.cif
_cod_data_source_block exp_763
_cod_database_code 4028131

loop_
_symmetry_equiv_pos_as_xyz
'x, y, z'
'-x, -y, -z'

loop_
_atom_site_label
_atom_site_type_symbol
_atom_site_fract_x
_atom_site_fract_y
_atom_site_fract_z
_atom_site_U_iso_or_equiv
_atom_site_adp_type
_atom_site_occupancy
_atom_site_symmetry_multiplicity
_atom_site_calc_flag
_atom_site_refinement_flags
S1A S 0.15871(6) -0.00072(5) 0.41480(3) 0.02445(16) Uani 1 1 d .
S2A S -0.02512(7) 0.33487(5) 0.68332(3) 0.02599(17) Uani 1 1 d .
O1A O 0.60189(19) -0.25088(15) 0.68370(11) 0.0343(5) Uani 1 1 d .
O2A O -0.41841(19) 0.59126(15) 0.39695(11) 0.0339(5) Uani 1 1 d .
C1A C 0.0698(2) 0.18760(19) 0.58580(14) 0.0221(6) Uani 1 1 d .
C2A C 0.1391(3) 0.1479(2) 0.63798(15) 0.0247(6) Uani 1 1 d .
H2A H 0.1364 0.1755 0.6851 0.030 Uiso 1 1 calc R
C3A C 0.2098(3) 0.0698(2) 0.62035(14) 0.0250(6) Uani 1 1 d .
H3A H 0.2556 0.0460 0.6553 0.030 Uiso 1 1 calc R
C4A C 0.2133(2) 0.02518(19) 0.54885(14) 0.0234(6) Uani 1 1 d .
C5A C 0.1440(2) 0.06278(19) 0.49790(14) 0.0224(6) Uani 1 1 d .
C6A C 0.0720(2) 0.14545(19) 0.51345(14) 0.0224(6) Uani 1 1 d .
C7A C 0.0051(3) 0.1845(2) 0.46037(14) 0.0242(6) Uani 1 1 d .
H7A H 0.0083 0.1559 0.4135 0.029 Uiso 1 1 calc R
C8A C -0.0638(3) 0.2633(2) 0.47691(14) 0.0250(6) Uani 1 1 d .
H8A H -0.1067 0.2883 0.4415 0.030 Uiso 1 1 calc R
C9A C -0.0696(3) 0.30673(19) 0.54831(14) 0.0237(6) Uani 1 1 d .
C10A C -0.0035(3) 0.26931(19) 0.60099(14) 0.0233(6) Uani 1 1 d .
C11A C 0.2827(2) -0.05603(19) 0.51856(14) 0.0238(6) Uani 1 1 d .
C12A C 0.2624(3) -0.07723(19) 0.44694(14) 0.0240(6) Uani 1 1 d .
C13A C 0.3672(3) -0.10874(19) 0.56004(14) 0.0235(6) Uani 1 1 d .
C14A C 0.3255(3) -0.1440(2) 0.62095(14) 0.0259(6) Uani 1 1 d .
H14A H 0.2431 -0.1352 0.6350 0.031 Uiso 1 1 calc R
C15A C 0.4057(3) -0.1916(2) 0.66009(15) 0.0277(6) Uani 1 1 d .
H15A H 0.3764 -0.2148 0.7000 0.033 Uiso 1 1 calc R
C16A C 0.5293(3) -0.2052(2) 0.64057(15) 0.0264(6) Uani 1 1 d .
C17A C 0.5719(3) -0.1716(2) 0.58002(15) 0.0274(6) Uani 1 1 d .
H17A H 0.6541 -0.1812 0.5659 0.033 Uiso 1 1 calc R
C18A C 0.4906(3) -0.12344(19) 0.54079(15) 0.0252(6) Uani 1 1 d .
H18A H 0.5199 -0.1007 0.5008 0.030 Uiso 1 1 calc R
C19A C 0.7317(3) -0.2588(3) 0.66855(18) 0.0405(8) Uani 1 1 d .
H19A H 0.7719 -0.2922 0.7024 0.061 Uiso 1 1 calc R
H19B H 0.7692 -0.1972 0.6713 0.061 Uiso 1 1 calc R
H19C H 0.7416 -0.2923 0.6217 0.061 Uiso 1 1 calc R
C20A C 0.3126(3) -0.1560(2) 0.39564(15) 0.0285(6) Uani 1 1 d .
H20A H 0.2444 -0.1853 0.3657 0.034 Uiso 1 1 calc R
H20B H 0.3466 -0.2029 0.4218 0.034 Uiso 1 1 calc R
C21A C 0.4169(4) -0.1224(3) 0.34770(19) 0.0503(10) Uani 1 1 d .
H21A H 0.4762 -0.0826 0.3778 0.060 Uiso 1 1 calc R
H21B H 0.4615 -0.1770 0.3262 0.060 Uiso 1 1 calc R
C22A C 0.3742(4) -0.0707(3) 0.29088(19) 0.0511(9) Uani 1 1 d .
H22A H 0.3364 -0.0126 0.3116 0.061 Uiso 1 1 calc R
H22B H 0.3111 -0.1079 0.2617 0.061 Uiso 1 1 calc R
C23A C 0.4833(3) -0.0487(2) 0.24473(16) 0.0386(8) Uani 1 1 d .
H23A H 0.4533 -0.0153 0.2080 0.058 Uiso 1 1 calc R
H23B H 0.5201 -0.1062 0.2238 0.058 Uiso 1 1 calc R
H23C H 0.5450 -0.0108 0.2734 0.058 Uiso 1 1 calc R
C24A C -0.1372(3) 0.3896(2) 0.57542(15) 0.0254(6) Uani 1 1 d .
C25A C -0.1228(3) 0.4127(2) 0.64700(15) 0.0266(6) Uani 1 1 d .
C26A C -0.2110(3) 0.44353(19) 0.52911(14) 0.0249(6) Uani 1 1 d .
C27A C -0.3170(3) 0.4049(2) 0.49122(15) 0.0292(6) Uani 1 1 d .
H27A H -0.3430 0.3440 0.4953 0.035 Uiso 1 1 calc R
C28A C -0.3838(3) 0.4553(2) 0.44798(16) 0.0303(7) Uani 1 1 d .
H28A H -0.4543 0.4284 0.4234 0.036 Uiso 1 1 calc R
C29A C -0.3459(3) 0.5465(2) 0.44090(14) 0.0275(6) Uani 1 1 d .
C30A C -0.2403(3) 0.5864(2) 0.47763(15) 0.0284(6) Uani 1 1 d .
H30A H -0.2142 0.6472 0.4732 0.034 Uiso 1 1 calc R
C31A C -0.1741(3) 0.5343(2) 0.52098(14) 0.0274(6) Uani 1 1 d .
H31A H -0.1031 0.5609 0.5452 0.033 Uiso 1 1 calc R
C32A C -0.3763(3) 0.6821(2) 0.38531(18) 0.0418(8) Uani 1 1 d .
H32A H -0.4338 0.7065 0.3538 0.063 Uiso 1 1 calc R
H32B H -0.2949 0.6777 0.3646 0.063 Uiso 1 1 calc R
H32C H -0.3716 0.7232 0.4297 0.063 Uiso 1 1 calc R
C33A C -0.1818(3) 0.4911(2) 0.69526(15) 0.0314(7) Uani 1 1 d .
H33A H -0.2442 0.5201 0.6685 0.038 Uiso 1 1 calc R
H33B H -0.1181 0.5384 0.7117 0.038 Uiso 1 1 calc R
C34A C -0.2437(3) 0.4588(2) 0.75927(16) 0.0386(8) Uani 1 1 d .
H34A H -0.1814 0.4291 0.7856 0.046 Uiso 1 1 calc R
H34B H -0.2726 0.5135 0.7901 0.046 Uiso 1 1 calc R
C35A C -0.3527(3) 0.3913(2) 0.74103(18) 0.0404(8) Uani 1 1 d .
H35A H -0.3292 0.3418 0.7038 0.049 Uiso 1 1 calc R
H35B H -0.4226 0.4240 0.7237 0.049 Uiso 1 1 calc R
C36A C -0.3919(4) 0.3484(3) 0.80648(19) 0.0540(10) Uani 1 1 d .
H36A H -0.4614 0.3057 0.7942 0.081 Uiso 1 1 calc R
H36B H -0.4159 0.3974 0.8431 0.081 Uiso 1 1 calc R
H36C H -0.3230 0.3152 0.8231 0.081 Uiso 1 1 calc R
S1B S 0.34470(6) -0.00754(5) 0.90769(3) 0.02221(15) Uani 1 1 d .
S2B S 0.52202(6) 0.34273(5) 1.17599(3) 0.02380(16) Uani 1 1 d .
O1B O -0.11650(18) -0.24473(15) 1.17491(10) 0.0306(5) Uani 1 1 d .
O2B O 0.92395(18) 0.58845(14) 0.88718(10) 0.0302(5) Uani 1 1 d .
C1B C 0.4302(2) 0.18918(18) 1.07856(13) 0.0195(5) Uani 1 1 d .
C2B C 0.3590(2) 0.14869(19) 1.12940(14) 0.0220(6) Uani 1 1 d .
H2B H 0.3603 0.1777 1.1763 0.026 Uiso 1 1 calc R
C3B C 0.2890(2) 0.06854(19) 1.11115(14) 0.0218(6) Uani 1 1 d .
H3B H 0.2422 0.0445 1.1453 0.026 Uiso 1 1 calc R
C4B C 0.2869(2) 0.02132(18) 1.04012(14) 0.0203(5) Uani 1 1 d .
C5B C 0.3591(2) 0.05910(18) 0.99064(13) 0.0194(5) Uani 1 1 d .
C6B C 0.4310(2) 0.14346(19) 1.00702(14) 0.0212(6) Uani 1 1 d .
C7B C 0.5015(2) 0.18226(19) 0.95540(14) 0.0229(6) Uani 1 1 d .
H7B H 0.5009 0.1515 0.9090 0.027 Uiso 1 1 calc R
C8B C 0.5699(3) 0.26328(19) 0.97208(14) 0.0229(6) Uani 1 1 d .
H8B H 0.6145 0.2878 0.9373 0.027 Uiso 1 1 calc R
C9B C 0.5727(2) 0.31002(19) 1.04278(14) 0.0212(6) Uani 1 1 d .
C10B C 0.5035(2) 0.27297(19) 1.09393(14) 0.0209(6) Uani 1 1 d .
C11B C 0.2166(2) -0.06168(19) 1.00913(14) 0.0211(6) Uani 1 1 d .
C12B C 0.2391(2) -0.08535(18) 0.93860(14) 0.0210(6) Uani 1 1 d .
C13B C 0.1284(2) -0.11299(18) 1.05019(13) 0.0203(6) Uani 1 1 d .
C14B C 0.0033(2) -0.12665(18) 1.02949(14) 0.0214(6) Uani 1 1 d .
H14B H -0.0244 -0.1053 0.9883 0.026 Uiso 1 1 calc R
C15B C -0.0820(3) -0.17156(19) 1.06883(14) 0.0227(6) Uani 1 1 d .
H15B H -0.1650 -0.1808 1.0537 0.027 Uiso 1 1 calc R
C16B C -0.0409(2) -0.20217(19) 1.13079(14) 0.0233(6) Uani 1 1 d .
C17B C 0.0837(3) -0.19019(19) 1.15204(15) 0.0261(6) Uani 1 1 d .
H17B H 0.1113 -0.2118 1.1931 0.031 Uiso 1 1 calc R
C18B C 0.1670(2) -0.14605(19) 1.11206(14) 0.0232(6) Uani 1 1 d .
H18B H 0.2504 -0.1383 1.1268 0.028 Uiso 1 1 calc R
C19B C -0.2476(3) -0.2465(2) 1.16052(17) 0.0338(7) Uani 1 1 d .
H19D H -0.2902 -0.2779 1.1946 0.051 Uiso 1 1 calc R
H19E H -0.2645 -0.2793 1.1138 0.051 Uiso 1 1 calc R
H19F H -0.2766 -0.1833 1.1635 0.051 Uiso 1 1 calc R
C20B C 0.1932(3) -0.16817(19) 0.88679(14) 0.0239(6) Uani 1 1 d .
H20C H 0.1257 -0.1997 0.9080 0.029 Uiso 1 1 calc R
H20D H 0.2607 -0.2122 0.8778 0.029 Uiso 1 1 calc R
C21B C 0.1465(3) -0.1417(2) 0.81602(14) 0.0262(6) Uani 1 1 d .
H21C H 0.2134 -0.1085 0.7956 0.031 Uiso 1 1 calc R
H21D H 0.1272 -0.1988 0.7837 0.031 Uiso 1 1 calc R
C22B C 0.0321(3) -0.0812(2) 0.82207(15) 0.0289(6) Uani 1 1 d .
H22C H 0.0507 -0.0242 0.8546 0.035 Uiso 1 1 calc R
H22D H -0.0355 -0.1145 0.8417 0.035 Uiso 1 1 calc R
C23B C -0.0109(3) -0.0551(2) 0.75079(16) 0.0389(8) Uani 1 1 d .
H23D H -0.0837 -0.0169 0.7574 0.058 Uiso 1 1 calc R
H23E H -0.0310 -0.1112 0.7186 0.058 Uiso 1 1 calc R
H23F H 0.0549 -0.0207 0.7316 0.058 Uiso 1 1 calc R
C24B C 0.6398(2) 0.39565(18) 1.07028(14) 0.0206(6) Uani 1 1 d .
C25B C 0.6225(2) 0.42117(19) 1.14114(14) 0.0232(6) Uani 1 1 d .
C26B C 0.7159(2) 0.44841(19) 1.02423(14) 0.0224(6) Uani 1 1 d .
C27B C 0.8203(3) 0.4089(2) 0.98891(14) 0.0253(6) Uani 1 1 d .
H27B H 0.8449 0.3492 0.9958 0.030 Uiso 1 1 calc R
C28B C 0.8874(3) 0.4574(2) 0.94401(14) 0.0254(6) Uani 1 1 d .
H28B H 0.9568 0.4303 0.9210 0.030 Uiso 1 1 calc R
C29B C 0.8514(3) 0.5466(2) 0.93303(14) 0.0241(6) Uani 1 1 d .
C30B C 0.7483(3) 0.5870(2) 0.96758(14) 0.0265(6) Uani 1 1 d .
H30B H 0.7241 0.6468 0.9607 0.032 Uiso 1 1 calc R
C31B C 0.6816(3) 0.53762(19) 1.01243(14) 0.0251(6) Uani 1 1 d .
H31B H 0.6121 0.5648 1.0352 0.030 Uiso 1 1 calc R
C32B C 0.8846(3) 0.6767(2) 0.87071(16) 0.0348(7) Uani 1 1 d .
H32D H 0.9422 0.6989 0.8384 0.052 Uiso 1 1 calc R
H32E H 0.8824 0.7210 0.9134 0.052 Uiso 1 1 calc R
H32F H 0.8026 0.6698 0.8492 0.052 Uiso 1 1 calc R
C33B C 0.6792(3) 0.5036(2) 1.18942(15) 0.0267(6) Uani 1 1 d .
H33C H 0.6155 0.5504 1.2004 0.032 Uiso 1 1 calc R
H33D H 0.7452 0.5315 1.1645 0.032 Uiso 1 1 calc R
C34B C 0.7329(3) 0.4789(2) 1.25810(14) 0.0286(6) Uani 1 1 d .
H34C H 0.6673 0.4501 1.2827 0.034 Uiso 1 1 calc R
H34D H 0.7603 0.5363 1.2879 0.034 Uiso 1 1 calc R
C35B C 0.8423(3) 0.4127(2) 1.24807(15) 0.0312(7) Uani 1 1 d .
H35C H 0.9122 0.4442 1.2290 0.037 Uiso 1 1 calc R
H35D H 0.8185 0.3583 1.2140 0.037 Uiso 1 1 calc R
C36B C 0.8833(3) 0.3804(2) 1.31724(17) 0.0396(8) Uani 1 1 d .
H36D H 0.9526 0.3391 1.3087 0.059 Uiso 1 1 calc R
H36E H 0.8150 0.3479 1.3358 0.059 Uiso 1 1 calc R
H36F H 0.9083 0.4340 1.3509 0.059 Uiso 1 1 calc R

loop_
_atom_site_aniso_label
_atom_site_aniso_U_11
_atom_site_aniso_U_22
_atom_site_aniso_U_33
_atom_site_aniso_U_23
_atom_site_aniso_U_13
_atom_site_aniso_U_12
S1A 0.0285(4) 0.0261(4) 0.0194(3) 0.0046(3) 0.0020(3) 0.0044(3)
S2A 0.0312(4) 0.0265(4) 0.0206(3) 0.0038(3) 0.0005(3) 0.0047(3)
O1A 0.0349(12) 0.0400(12) 0.0310(11) 0.0138(9) -0.0003(9) 0.0114(10)
O2A 0.0354(12) 0.0351(12) 0.0335(12) 0.0126(9) -0.0037(9) 0.0082(9)
C1A 0.0203(14) 0.0262(15) 0.0204(13) 0.0055(11) 0.0035(11) 0.0002(11)
C2A 0.0257(14) 0.0265(15) 0.0220(14) 0.0036(11) 0.0006(11) 0.0010(12)
C3A 0.0253(15) 0.0284(15) 0.0227(14) 0.0085(12) -0.0019(11) 0.0014(12)
C4A 0.0214(14) 0.0239(15) 0.0255(14) 0.0059(11) 0.0020(11) -0.0009(11)
C5A 0.0221(14) 0.0259(15) 0.0195(13) 0.0042(11) 0.0041(11) -0.0011(11)
C6A 0.0218(14) 0.0242(14) 0.0215(14) 0.0040(11) 0.0038(11) -0.0011(11)
C7A 0.0284(15) 0.0279(15) 0.0169(13) 0.0042(11) 0.0003(11) 0.0040(12)
C8A 0.0256(15) 0.0297(16) 0.0209(14) 0.0072(12) 0.0017(11) 0.0029(12)
C9A 0.0243(14) 0.0254(15) 0.0222(14) 0.0058(11) 0.0031(11) 0.0006(11)
C10A 0.0247(14) 0.0236(14) 0.0224(14) 0.0050(11) 0.0045(11) 0.0003(11)
C11A 0.0228(14) 0.0243(15) 0.0260(14) 0.0096(12) 0.0019(11) 0.0000(11)
C12A 0.0244(14) 0.0224(14) 0.0269(15) 0.0082(11) 0.0047(11) 0.0006(11)
C13A 0.0300(15) 0.0205(14) 0.0200(13) 0.0031(11) -0.0009(11) 0.0016(12)
C14A 0.0272(15) 0.0286(15) 0.0227(14) 0.0061(12) 0.0023(11) 0.0014(12)
C15A 0.0323(16) 0.0291(16) 0.0228(14) 0.0067(12) 0.0025(12) 0.0001(13)
C16A 0.0301(15) 0.0247(15) 0.0239(14) 0.0020(11) -0.0028(12) 0.0049(12)
C17A 0.0290(15) 0.0262(15) 0.0273(15) 0.0040(12) 0.0018(12) 0.0043(12)
C18A 0.0259(15) 0.0256(15) 0.0241(14) 0.0026(11) 0.0043(11) 0.0021(12)
C19A 0.0346(18) 0.049(2) 0.0392(18) 0.0100(16) -0.0017(14) 0.0177(16)
C20A 0.0335(16) 0.0272(16) 0.0262(15) 0.0071(12) 0.0052(12) 0.0071(13)
C21A 0.069(3) 0.043(2) 0.038(2) 0.0013(16) 0.0144(18) 0.0254(19)
C22A 0.057(2) 0.054(2) 0.043(2) 0.0070(18) 0.0058(17) 0.0120(19)
C23A 0.049(2) 0.0391(19) 0.0283(16) 0.0054(14) 0.0102(14) -0.0007(15)
C24A 0.0256(15) 0.0262(15) 0.0256(14) 0.0070(12) 0.0035(11) 0.0020(12)
C25A 0.0281(15) 0.0259(15) 0.0263(15) 0.0054(12) 0.0028(12) 0.0047(12)
C26A 0.0288(15) 0.0250(15) 0.0212(14) 0.0030(11) 0.0056(11) 0.0085(12)
C27A 0.0303(16) 0.0267(16) 0.0315(16) 0.0063(13) 0.0062(12) 0.0020(13)
C28A 0.0267(16) 0.0336(17) 0.0310(16) 0.0053(13) 0.0027(12) 0.0031(13)
C29A 0.0294(15) 0.0322(16) 0.0215(14) 0.0043(12) 0.0044(12) 0.0112(13)
C30A 0.0339(16) 0.0240(15) 0.0282(15) 0.0062(12) 0.0019(12) 0.0041(12)
C31A 0.0315(16) 0.0279(16) 0.0225(14) 0.0024(12) 0.0003(12) 0.0013(12)
C32A 0.058(2) 0.0297(18) 0.0390(19) 0.0069(14) -0.0077(16) 0.0133(16)
C33A 0.0365(17) 0.0290(16) 0.0286(16) 0.0019(13) 0.0033(13) 0.0073(13)
C34A 0.0449(19) 0.0419(19) 0.0271(16) -0.0023(14) 0.0005(14) 0.0081(16)
C35A 0.0353(18) 0.043(2) 0.0409(19) -0.0011(15) 0.0094(15) 0.0030(15)
C36A 0.053(2) 0.070(3) 0.043(2) 0.0212(19) 0.0078(17) 0.020(2)
S1B 0.0244(3) 0.0237(3) 0.0186(3) 0.0034(3) 0.0006(3) -0.0006(3)
S2B 0.0274(4) 0.0230(4) 0.0207(3) 0.0021(3) 0.0015(3) -0.0005(3)
O1B 0.0255(10) 0.0394(12) 0.0293(11) 0.0141(9) 0.0026(8) -0.0045(9)
O2B 0.0312(11) 0.0303(11) 0.0308(11) 0.0100(9) 0.0049(9) -0.0027(9)
C1B 0.0191(13) 0.0198(13) 0.0205(13) 0.0055(10) -0.0014(10) 0.0046(11)
C2B 0.0227(14) 0.0254(15) 0.0178(13) 0.0023(11) 0.0020(10) 0.0047(11)
C3B 0.0202(13) 0.0256(15) 0.0205(13) 0.0056(11) 0.0022(10) 0.0019(11)
C4B 0.0189(13) 0.0220(14) 0.0205(13) 0.0047(11) -0.0013(10) 0.0031(11)
C5B 0.0198(13) 0.0232(14) 0.0160(13) 0.0049(10) -0.0021(10) 0.0052(11)
C6B 0.0184(13) 0.0248(14) 0.0209(13) 0.0044(11) -0.0015(10) 0.0046(11)
C7B 0.0235(14) 0.0274(15) 0.0177(13) 0.0030(11) 0.0004(11) 0.0014(12)
C8B 0.0248(14) 0.0259(15) 0.0193(13) 0.0079(11) 0.0001(11) 0.0011(12)
C9B 0.0198(13) 0.0216(14) 0.0229(14) 0.0052(11) -0.0003(10) 0.0034(11)
C10B 0.0197(13) 0.0217(14) 0.0216(13) 0.0034(11) 0.0001(10) 0.0041(11)
C11B 0.0209(14) 0.0219(14) 0.0212(14) 0.0050(11) -0.0003(11) 0.0026(11)
C12B 0.0212(13) 0.0214(14) 0.0214(13) 0.0060(11) -0.0005(11) 0.0025(11)
C13B 0.0223(13) 0.0182(13) 0.0200(13) 0.0011(10) 0.0005(10) 0.0009(11)
C14B 0.0247(14) 0.0201(14) 0.0193(13) 0.0023(11) -0.0006(11) 0.0028(11)
C15B 0.0208(14) 0.0228(14) 0.0236(14) 0.0009(11) -0.0011(11) 0.0006(11)
C16B 0.0228(14) 0.0212(14) 0.0257(14) 0.0025(11) 0.0049(11) -0.0020(11)
C17B 0.0304(15) 0.0258(15) 0.0228(14) 0.0055(12) -0.0011(12) 0.0054(12)
C18B 0.0189(13) 0.0274(15) 0.0232(14) 0.0029(11) -0.0014(11) 0.0024(11)
C19B 0.0271(16) 0.0373(18) 0.0373(17) 0.0070(14) 0.0061(13) -0.0065(13)
C20B 0.0241(14) 0.0237(14) 0.0235(14) 0.0025(11) -0.0010(11) 0.0011(11)
C21B 0.0299(15) 0.0242(15) 0.0230(14) -0.0013(11) -0.0013(12) 0.0014(12)
C22B 0.0320(16) 0.0318(16) 0.0231(15) 0.0041(12) -0.0008(12) 0.0037(13)
C23B 0.0453(19) 0.044(2) 0.0278(16) 0.0065(14) -0.0040(14) 0.0103(16)
C24B 0.0184(13) 0.0196(14) 0.0248(14) 0.0063(11) -0.0015(10) 0.0022(11)
C25B 0.0222(14) 0.0227(14) 0.0248(14) 0.0043(11) -0.0018(11) 0.0011(11)
C26B 0.0236(14) 0.0238(14) 0.0195(13) 0.0024(11) -0.0026(11) -0.0028(11)
C27B 0.0269(15) 0.0230(14) 0.0266(15) 0.0052(12) -0.0023(11) 0.0016(12)
C28B 0.0253(15) 0.0251(15) 0.0258(15) 0.0033(12) 0.0005(11) 0.0022(12)
C29B 0.0250(14) 0.0275(15) 0.0201(13) 0.0060(11) -0.0031(11) -0.0070(12)
C30B 0.0324(16) 0.0218(15) 0.0252(15) 0.0034(11) -0.0012(12) 0.0027(12)
C31B 0.0258(15) 0.0243(15) 0.0249(14) 0.0026(12) 0.0006(11) 0.0019(12)
C32B 0.0457(19) 0.0277(16) 0.0315(16) 0.0070(13) 0.0032(14) -0.0057(14)
C33B 0.0299(15) 0.0215(14) 0.0278(15) 0.0008(12) 0.0014(12) -0.0004(12)
C34B 0.0331(16) 0.0290(16) 0.0216(14) -0.0032(12) 0.0027(12) -0.0043(13)
C35B 0.0362(17) 0.0328(17) 0.0240(15) 0.0023(12) -0.0009(12) 0.0008(13)
C36B 0.0427(19) 0.045(2) 0.0329(17) 0.0124(15) -0.0048(14) -0.0026(16)

loop_
_atom_type_symbol
_atom_type_description
_atom_type_scat_dispersion_real
_atom_type_scat_dispersion_imag
_atom_type_scat_source
C C 0.0181 0.0091 'International Tables Vol C Tables 4.2.6.8 and 6.1.1.4'
H H 0.0000 0.0000 'International Tables Vol C Tables 4.2.6.8 and 6.1.1.4'
O O 0.0492 0.0322 'International Tables Vol C Tables 4.2.6.8 and 6.1.1.4'
S S 0.3331 0.5567 'International Tables Vol C Tables 4.2.6.8 and 6.1.1.4'

loop_
_geom_angle_atom_site_label_1
_geom_angle_atom_site_label_2
_geom_angle_atom_site_label_3
_geom_angle
C5A S1A C12A 91.63(13)
C10A S2A C25A 91.82(13)
C16A O1A C19A 117.7(2)
C29A O2A C32A 116.7(2)
C10A C1A C2A 123.8(2)
C10A C1A C6A 116.3(2)
C2A C1A C6A 119.9(2)
C3A C2A C1A 121.5(3)
C3A C2A H2A 119.3
C1A C2A H2A 119.3
C2A C3A C4A 120.3(3)
C2A C3A H3A 119.9
C4A C3A H3A 119.9
C5A C4A C3A 118.5(2)
C5A C4A C11A 112.2(2)
C3A C4A C11A 129.4(3)
C4A C5A C6A 123.2(2)
C4A C5A S1A 112.0(2)
C6A C5A S1A 124.8(2)
C7A C6A C5A 122.4(2)
C7A C6A C1A 121.0(2)
C5A C6A C1A 116.6(2)
C8A C7A C6A 121.1(2)
C8A C7A H7A 119.4
C6A C7A H7A 119.4
C7A C8A C9A 119.7(3)
C7A C8A H8A 120.2
C9A C8A H8A 120.2
C10A C9A C8A 119.7(2)
C10A C9A C24A 113.0(2)
C8A C9A C24A 127.3(3)
C9A C10A C1A 122.3(2)
C9A C10A S2A 110.9(2)
C1A C10A S2A 126.8(2)
C12A C11A C4A 111.9(2)
C12A C11A C13A 124.1(2)
C4A C11A C13A 124.0(2)
C11A C12A C20A 129.5(3)
C11A C12A S1A 112.3(2)
C20A C12A S1A 118.2(2)
C18A C13A C14A 117.9(3)
C18A C13A C11A 121.0(2)
C14A C13A C11A 121.2(2)
C15A C14A C13A 120.8(3)
C15A C14A H14A 119.6
C13A C14A H14A 119.6
C14A C15A C16A 120.8(3)
C14A C15A H15A 119.6
C16A C15A H15A 119.6
O1A C16A C15A 116.4(2)
O1A C16A C17A 124.4(3)
C15A C16A C17A 119.2(3)
C16A C17A C18A 119.7(3)
C16A C17A H17A 120.2
C18A C17A H17A 120.2
C13A C18A C17A 121.6(3)
C13A C18A H18A 119.2
C17A C18A H18A 119.2
O1A C19A H19A 109.5
O1A C19A H19B 109.5
H19A C19A H19B 109.5
O1A C19A H19C 109.5
H19A C19A H19C 109.5
H19B C19A H19C 109.5
C12A C20A C21A 112.7(2)
C12A C20A H20A 109.1
C21A C20A H20A 109.1
C12A C20A H20B 109.1
C21A C20A H20B 109.1
H20A C20A H20B 107.8
C22A C21A C20A 116.2(3)
C22A C21A H21A 108.2
C20A C21A H21A 108.2
C22A C21A H21B 108.2
C20A C21A H21B 108.2
H21A C21A H21B 107.4
C21A C22A C23A 110.9(3)
C21A C22A H22A 109.5
C23A C22A H22A 109.5
C21A C22A H22B 109.5
C23A C22A H22B 109.5
H22A C22A H22B 108.1
C22A C23A H23A 109.5
C22A C23A H23B 109.5
H23A C23A H23B 109.5
C22A C23A H23C 109.5
H23A C23A H23C 109.5
H23B C23A H23C 109.5
C25A C24A C9A 112.3(3)
C25A C24A C26A 124.9(2)
C9A C24A C26A 122.8(2)
C24A C25A C33A 128.6(3)
C24A C25A S2A 112.0(2)
C33A C25A S2A 119.4(2)
C31A C26A C27A 117.8(3)
C31A C26A C24A 120.4(3)
C27A C26A C24A 121.9(3)
C28A C27A C26A 121.3(3)
C28A C27A H27A 119.4
C26A C27A H27A 119.4
C27A C28A C29A 120.2(3)
C27A C28A H28A 119.9
C29A C28A H28A 119.9
O2A C29A C28A 116.0(3)
O2A C29A C30A 124.3(3)
C28A C29A C30A 119.7(3)
C31A C30A C29A 119.2(3)
C31A C30A H30A 120.4
C29A C30A H30A 120.4
C26A C31A C30A 121.9(3)
C26A C31A H31A 119.1
C30A C31A H31A 119.1
O2A C32A H32A 109.5
O2A C32A H32B 109.5
H32A C32A H32B 109.5
O2A C32A H32C 109.5
H32A C32A H32C 109.5
H32B C32A H32C 109.5
C25A C33A C34A 113.3(3)
C25A C33A H33A 108.9
C34A C33A H33A 108.9
C25A C33A H33B 108.9
C34A C33A H33B 108.9
H33A C33A H33B 107.7
C35A C34A C33A 114.2(3)
C35A C34A H34A 108.7
C33A C34A H34A 108.7
C35A C34A H34B 108.7
C33A C34A H34B 108.7
H34A C34A H34B 107.6
C34A C35A C36A 110.3(3)
C34A C35A H35A 109.6
C36A C35A H35A 109.6
C34A C35A H35B 109.6
C36A C35A H35B 109.6
H35A C35A H35B 108.1
C35A C36A H36A 109.5
C35A C36A H36B 109.5
H36A C36A H36B 109.5
C35A C36A H36C 109.5
H36A C36A H36C 109.5
H36B C36A H36C 109.5
C5B S1B C12B 91.75(13)
C10B S2B C25B 91.87(13)
C16B O1B C19B 117.2(2)
C29B O2B C32B 117.0(2)
C10B C1B C2B 124.5(2)
C10B C1B C6B 116.3(2)
C2B C1B C6B 119.2(2)
C3B C2B C1B 121.7(2)
C3B C2B H2B 119.1
C1B C2B H2B 119.1
C2B C3B C4B 120.5(2)
C2B C3B H3B 119.7
C4B C3B H3B 119.7
C5B C4B C3B 118.0(2)
C5B C4B C11B 112.4(2)
C3B C4B C11B 129.6(2)
C4B C5B C6B 123.3(2)
C4B C5B S1B 111.4(2)
C6B C5B S1B 125.3(2)
C5B C6B C7B 122.5(2)
C5B C6B C1B 117.2(2)
C7B C6B C1B 120.3(2)
C8B C7B C6B 121.7(2)
C8B C7B H7B 119.2
C6B C7B H7B 119.2
C7B C8B C9B 119.6(2)
C7B C8B H8B 120.2
C9B C8B H8B 120.2
C10B C9B C8B 119.4(2)
C10B C9B C24B 113.2(2)
C8B C9B C24B 127.4(2)
C9B C10B C1B 122.8(2)
C9B C10B S2B 110.6(2)
C1B C10B S2B 126.6(2)
C12B C11B C4B 112.2(2)
C12B C11B C13B 124.8(2)
C4B C11B C13B 123.0(2)
C11B C12B C20B 130.5(2)
C11B C12B S1B 112.2(2)
C20B C12B S1B 117.25(19)
C14B C13B C18B 117.7(2)
C14B C13B C11B 121.0(2)
C18B C13B C11B 121.3(2)
C13B C14B C15B 121.8(2)
C13B C14B H14B 119.1
C15B C14B H14B 119.1
C16B C15B C14B 119.0(2)
C16B C15B H15B 120.5
C14B C15B H15B 120.5
O1B C16B C17B 115.5(2)
O1B C16B C15B 124.3(2)
C17B C16B C15B 120.2(2)
C18B C17B C16B 120.0(3)
C18B C17B H17B 120.0
C16B C17B H17B 120.0
C17B C18B C13B 121.3(3)
C17B C18B H18B 119.3
C13B C18B H18B 119.3
O1B C19B H19D 109.5
O1B C19B H19E 109.5
H19D C19B H19E 109.5
O1B C19B H19F 109.5
H19D C19B H19F 109.5
H19E C19B H19F 109.5
C12B C20B C21B 113.5(2)
C12B C20B H20C 108.9
C21B C20B H20C 108.9
C12B C20B H20D 108.9
C21B C20B H20D 108.9
H20C C20B H20D 107.7
C22B C21B C20B 114.0(2)
C22B C21B H21C 108.7
C20B C21B H21C 108.7
C22B C21B H21D 108.7
C20B C21B H21D 108.7
H21C C21B H21D 107.6
C21B C22B C23B 112.7(2)
C21B C22B H22C 109.1
C23B C22B H22C 109.1
C21B C22B H22D 109.1
C23B C22B H22D 109.1
H22C C22B H22D 107.8
C22B C23B H23D 109.5
C22B C23B H23E 109.5
H23D C23B H23E 109.5
C22B C23B H23F 109.5
H23D C23B H23F 109.5
H23E C23B H23F 109.5
C25B C24B C9B 112.3(2)
C25B C24B C26B 125.7(2)
C9B C24B C26B 122.0(2)
C24B C25B C33B 128.4(3)
C24B C25B S2B 112.0(2)
C33B C25B S2B 119.5(2)
C31B C26B C27B 117.9(3)
C31B C26B C24B 120.5(2)
C27B C26B C24B 121.5(2)
C28B C27B C26B 120.9(3)
C28B C27B H27B 119.6
C26B C27B H27B 119.6
C27B C28B C29B 120.2(3)
C27B C28B H28B 119.9
C29B C28B H28B 119.9
O2B C29B C30B 124.6(3)
O2B C29B C28B 115.5(2)
C30B C29B C28B 119.8(3)
C29B C30B C31B 119.5(3)
C29B C30B H30B 120.3
C31B C30B H30B 120.3
C30B C31B C26B 121.7(3)
C30B C31B H31B 119.2
C26B C31B H31B 119.2
O2B C32B H32D 109.5
O2B C32B H32E 109.5
H32D C32B H32E 109.5
O2B C32B H32F 109.5
H32D C32B H32F 109.5
H32E C32B H32F 109.5
C25B C33B C34B 114.0(2)
C25B C33B H33C 108.8
C34B C33B H33C 108.8
C25B C33B H33D 108.8
C34B C33B H33D 108.8
H33C C33B H33D 107.7
C33B C34B C35B 113.8(2)
C33B C34B H34C 108.8
C35B C34B H34C 108.8
C33B C34B H34D 108.8
C35B C34B H34D 108.8
H34C C34B H34D 107.7
C34B C35B C36B 112.1(2)
C34B C35B H35C 109.2
C36B C35B H35C 109.2
C34B C35B H35D 109.2
C36B C35B H35D 109.2
H35C C35B H35D 107.9
C35B C36B H36D 109.5
C35B C36B H36E 109.5
H36D C36B H36E 109.5
C35B C36B H36F 109.5
H36D C36B H36F 109.5
H36E C36B H36F 109.5

loop_
_geom_bond_atom_site_label_1
_geom_bond_atom_site_label_2
_geom_bond_distance
S1A C5A 1.722(3)
S1A C12A 1.743(3)
S2A C10A 1.732(3)
S2A C25A 1.753(3)
O1A C16A 1.367(3)
O1A C19A 1.425(4)
O2A C29A 1.369(3)
O2A C32A 1.424(4)
C1A C10A 1.423(4)
C1A C2A 1.423(4)
C1A C6A 1.426(4)
C2A C3A 1.370(4)
C2A H2A 0.9300
C3A C4A 1.422(4)
C3A H3A 0.9300
C4A C5A 1.390(4)
C4A C11A 1.450(4)
C5A C6A 1.427(4)
C6A C7A 1.418(4)
C7A C8A 1.366(4)
C7A H7A 0.9300
C8A C9A 1.417(4)
C8A H8A 0.9300
C9A C10A 1.396(4)
C9A C24A 1.441(4)
C11A C12A 1.369(4)
C11A C13A 1.482(4)
C12A C20A 1.500(4)
C13A C18A 1.386(4)
C13A C14A 1.409(4)
C14A C15A 1.383(4)
C14A H14A 0.9300
C15A C16A 1.388(4)
C15A H15A 0.9300
C16A C17A 1.395(4)
C17A C18A 1.396(4)
C17A H17A 0.9300
C18A H18A 0.9300
C19A H19A 0.9600
C19A H19B 0.9600
C19A H19C 0.9600
C20A C21A 1.566(5)
C20A H20A 0.9700
C20A H20B 0.9700
C21A C22A 1.473(5)
C21A H21A 0.9700
C21A H21B 0.9700
C22A C23A 1.528(5)
C22A H22A 0.9700
C22A H22B 0.9700
C23A H23A 0.9600
C23A H23B 0.9600
C23A H23C 0.9600
C24A C25A 1.363(4)
C24A C26A 1.485(4)
C25A C33A 1.504(4)
C26A C31A 1.389(4)
C26A C27A 1.397(4)
C27A C28A 1.375(4)
C27A H27A 0.9300
C28A C29A 1.394(4)
C28A H28A 0.9300
C29A C30A 1.389(4)
C30A C31A 1.389(4)
C30A H30A 0.9300
C31A H31A 0.9300
C32A H32A 0.9600
C32A H32B 0.9600
C32A H32C 0.9600
C33A C34A 1.524(4)
C33A H33A 0.9700
C33A H33B 0.9700
C34A C35A 1.507(5)
C34A H34A 0.9700
C34A H34B 0.9700
C35A C36A 1.532(5)
C35A H35A 0.9700
C35A H35B 0.9700
C36A H36A 0.9600
C36A H36B 0.9600
C36A H36C 0.9600
S1B C5B 1.731(3)
S1B C12B 1.745(3)
S2B C10B 1.740(3)
S2B C25B 1.751(3)
O1B C16B 1.375(3)
O1B C19B 1.423(3)
O2B C29B 1.373(3)
O2B C32B 1.422(4)
C1B C10B 1.418(4)
C1B C2B 1.425(4)
C1B C6B 1.427(4)
C2B C3B 1.363(4)
C2B H2B 0.9300
C3B C4B 1.425(4)
C3B H3B 0.9300
C4B C5B 1.392(4)
C4B C11B 1.446(4)
C5B C6B 1.419(4)
C6B C7B 1.420(4)
C7B C8B 1.361(4)
C7B H7B 0.9300
C8B C9B 1.417(4)
C8B H8B 0.9300
C9B C10B 1.394(4)
C9B C24B 1.442(4)
C11B C12B 1.365(4)
C11B C13B 1.488(4)
C12B C20B 1.504(4)
C13B C14B 1.391(4)
C13B C18B 1.395(4)
C14B C15B 1.397(4)
C14B H14B 0.9300
C15B C16B 1.388(4)
C15B H15B 0.9300
C16B C17B 1.386(4)
C17B C18B 1.385(4)
C17B H17B 0.9300
C18B H18B 0.9300
C19B H19D 0.9600
C19B H19E 0.9600
C19B H19F 0.9600
C20B C21B 1.534(4)
C20B H20C 0.9700
C20B H20D 0.9700
C21B C22B 1.511(4)
C21B H21C 0.9700
C21B H21D 0.9700
C22B C23B 1.529(4)
C22B H22C 0.9700
C22B H22D 0.9700
C23B H23D 0.9600
C23B H23E 0.9600
C23B H23F 0.9600
C24B C25B 1.365(4)
C24B C26B 1.485(4)
C25B C33B 1.505(4)
C26B C31B 1.391(4)
C26B C27B 1.399(4)
C27B C28B 1.381(4)
C27B H27B 0.9300
C28B C29B 1.392(4)
C28B H28B 0.9300
C29B C30B 1.386(4)
C30B C31B 1.387(4)
C30B H30B 0.9300
C31B H31B 0.9300
C32B H32D 0.9600
C32B H32E 0.9600
C32B H32F 0.9600
C33B C34B 1.514(4)
C33B H33C 0.9700
C33B H33D 0.9700
C34B C35B 1.520(4)
C34B H34C 0.9700
C34B H34D 0.9700
C35B C36B 1.522(4)
C35B H35C 0.9700
C35B H35D 0.9700
C36B H36D 0.9600
C36B H36E 0.9600
C36B H36F 0.9600
